data_2009462
loop_
_publ_author_name
'Stankovi\'c, S.'
'Miljkovi\'c, D.'
'Medi\'c-Mija\<cevi\'c, L.'
'Ga\<si, K.'
'Courseille, C.'

_publ_section_title
;
 17\a-Benzyl-3\b,17\b-dihydroxy-5-androstene
;
_journal_issue 2
_journal_name_full 'Acta Crystallographica Section C'
_journal_page_first 312
_journal_page_last 314
_journal_paper_doi 10.1107/S0108270193007681
_journal_volume 50
_journal_year 1994
_chemical_formula_moiety 'C26 H36 O2'
_chemical_formula_sum 'C26 H36 O2'
_chemical_formula_weight 380.56
_symmetry_cell_setting orthorhombic
_symmetry_space_group_name_Hall 'P 2ac 2ab'
_symmetry_space_group_name_H-M 'P 21 21 21'
_atom_type_scat_source 'SHELX76 (Sheldrick, 1976)'
_cell_angle_alpha 90.
_cell_angle_beta 90.
_cell_angle_gamma 90.
_cell_formula_units_Z 8
_cell_length_a 6.6910(10)
_cell_length_b 15.6570(10)
_cell_length_c 42.657
_cell_measurement_reflns_used 25
_cell_measurement_temperature 293
_cell_measurement_theta_max 26.3
_cell_measurement_theta_min 10.1
_cell_volume 4468.8(7)
_computing_publication_material 'CSU (Vickovic, 1988)'
_computing_structure_refinement 'SHELX76 (Sheldrick, 1976)'
_computing_structure_solution 'SHELXS86 (Sheldrick, 1985)'
_diffrn_measurement_device 'Enraf-Nonius CAD-4'
_diffrn_measurement_method \w-\q
_diffrn_radiation_type CuK\a
_diffrn_radiation_wavelength 1.542475
_diffrn_reflns_limit_h_max 7
_diffrn_reflns_limit_h_min 0
_diffrn_reflns_limit_k_max 17
_diffrn_reflns_limit_k_min 0
_diffrn_reflns_limit_l_max 48
_diffrn_reflns_limit_l_min 0
_diffrn_reflns_number 3768
_diffrn_reflns_theta_max 60
_diffrn_standards_decay_% none
_diffrn_standards_interval_time 180
_diffrn_standards_number 3
_exptl_absorpt_coefficient_mu 0.501
_exptl_absorpt_correction_T_max 0.9961
_exptl_absorpt_correction_T_min 0.9589
_exptl_absorpt_correction_type sphere
_exptl_crystal_colour colourless
_exptl_crystal_density_diffrn 1.13
_exptl_crystal_description prism
_exptl_crystal_size_max 0.350
_exptl_crystal_size_mid 0.075
_exptl_crystal_size_min 0.025
_refine_diff_density_max 0.069
_refine_diff_density_min -0.065
_refine_ls_extinction_method none
_refine_ls_goodness_of_fit_obs 5.66
_refine_ls_number_parameters 530
_refine_ls_number_reflns 1728
_refine_ls_R_factor_obs 0.051
_refine_ls_shift/esd_max 0.107
_refine_ls_structure_factor_coef F
_refine_ls_weighting_details 'w = 2.0109/[\s^2^(F~o~) + 0.000304F~o~^2^]'
_refine_ls_weighting_scheme calc
_refine_ls_wR_factor_obs 0.046
_reflns_number_observed 1736
_reflns_number_total 3768
_reflns_observed_criterion I>6\s(I)
_cod_data_source_file ka1038.cif
_cod_data_source_block ka1038_structure_1_of_1
_cod_depositor_comments
;
The following automatic conversions were performed:

'_refine_ls_weighting_scheme' value '2.0109/[\s^2^(F~o~) +
0.000304F~o~^2^]' was changed to 'calc'. New tag
'_refine_ls_weighting_details' was created. The value of the new tag
was set to 'w = 2.0109/[\s^2^(F~o~) + 0.000304F~o~^2^]'.

Automatic conversion script
Id: cif_fix_values 3143 2015-03-26 13:38:13Z robertas 
;
_cod_original_cell_volume 4468.8
_cod_database_code 2009462

loop_
_atom_site_label
_atom_site_fract_x
_atom_site_fract_y
_atom_site_fract_z
_atom_site_U_iso_or_equiv
C(1) .0047(12) -.3794(5) .2968(2) .053(2)
C(2) .0241(12) -.4188(5) .3299(2) .055(2)
C(3) .1843(13) -.4849(5) .3295(2) .051(3)
C(4) .3845(11) -.4477(5) .3198(2) .049(2)
C(5) .3624(11) -.4075(5) .2877(2) .042(2)
C(6) .4886(13) -.4332(5) .2651(2) .052(2)
C(7) .4894(11) -.3975(4) .23220(10) .045(2)
C(8) .3589(10) -.3186(4) .22840(10) .034(2)
C(9) .1621(11) -.3297(4) .24690(10) .038(2)
C(10) .1999(12) -.3445(5) .2827(2) .043(2)
C(11) .0146(12) -.2568(4) .24040(10) .046(2)
C(12) -.0209(11) -.2404(4) .20530(10) .038(2)
C(13) .1772(11) -.2259(5) .18790(10) .039(2)
C(14) .3070(12) -.3056(5) .1936(2) .040(2)
C(15) .4760(11) -.2967(5) .1696(2) .054(2)
C(16) .3885(10) -.2447(5) .1423(2) .046(2)
C(17) .1738(11) -.2241(5) .1515(2) .041(2)
C(18) .2764(12) -.1434(4) .20020(10) .050(2)
C(19) .2604(14) -.2603(4) .2999(2) .068(3)
C(20) .0190(12) -.2865(5) .13730(10) .052(2)
C(21) .0058(14) -.2854(5) .1018(2) .049(3)
C(22) .1290(15) -.3371(5) .0833(2) .075(3)
C(23) .1136(19) -.3325(7) .0508(3) .102(5)
C(24) -.026(2) -.2844(8) .0367(2) .107(5)
C(25) -.1460(16) -.2327(6) .0548(2) .089(4)
C(26) -.1316(14) -.2348(6) .0868(2) .070(3)
O(1) .2063(9) -.5250(3) .36010(10) .065(2)
O(2) .1132(8) -.1403(3) .14000(10) .052(2)
O(1)A .0839(10) .0427(4) .61500(10) .070(2)
O(2)A .3922(11) -.1114(5) .36510(10) .074(2)
C(1)A .2314(14) .0653(4) .53110(10) .061(3)
C(2)A .2327(13) .0811(4) .56660(10) .064(3)
C(3)A .0721(13) .0289(5) .5818(2) .055(3)
C(4)A .0999(14) -.0661(5) .57470(10) .058(3)
C(5)A .1071(13) -.0796(5) .5396(2) .049(2)
C(6)A -.0193(14) -.1350(5) .5258(2) .053(3)
C(7)A -.0232(13) -.1572(5) .49130(10) .056(3)
C(8)A .1629(12) -.1250(4) .47480(10) .043(2)
C(9)A .2150(12) -.0342(5) .48510(10) .042(2)
C(10)A .2537(12) -.0284(5) .52070(10) .041(2)
C(11)A .3827(13) .0066(5) .46560(10) .061(3)
C(12)A .3427(12) .0011(5) .43020(10) .055(2)
C(13)A .3035 -.0916 .4202 .043
C(14)A .1268(12) -.1254(5) .43910(10) .042(2)
C(15)A .0680(12) -.2090(4) .42310(10) .052(2)
C(16)A .1138(14) -.1942(4) .3881(2) .060(3)
C(17)A .2236(12) -.1070(5) .3862(2) .050(2)
C(18)A .4952(13) -.1442(5) .4245(2) .076(3)
C(19)A .4699(12) -.0601(5) .5296(2) .069(3)
C(20)A .0886(13) -.0332(5) .37430(10) .052(2)
C(21)A .0122(14) -.0463(5) .3411(2) .047(2)
C(22)A .1240(13) -.0221(5) .3155(2) .057(3)
C(23)A .0555(15) -.0337(5) .2853(2) .057(3)
C(24)A -.1266(16) -.0698(5) .2803(2) .063(3)
C(25)A -.2418(14) -.0931(6) .3055(2) .080(3)
C(26)A -.1740(14) -.0793(6) .3361(2) .070(3)
H(1)A -.1010(10) -.3270(10) .298 ?
H(1)B -.0520(10) -.4280(10) .281 ?
H(2)A -.1160(10) -.4480(10) .337 ?
H(2)B .0620(10) -.3700(10) .347 ?
H(3) .1370(10) -.5320(10) .312 ?
H(4)A .4940(10) -.4980(10) .319 ?
H(4)B .4310(10) -.4000(10) .337 ?
H(6) .5970(10) -.4820(10) .271 ?
H(7)A .6410(10) -.381 .226 ?
H(7)B .4350(10) -.446 .217 ?
H(8) .4420(10) -.264 .237 ?
H(9) .0930(10) -.387 .238 ?
H(11)A -.1270(10) -.274 .251 ?
H(11)B .0710(10) -.199 .251 ?
H(12)A -.1130(10) -.184 .203 ?
H(12)B -.0970(10) -.294 .195 ?
H(14) .2330(10) -.3660(10) .190 ?
H(15)A .5240(10) -.3590(10) .162 ?
H(15)B .6020(10) -.2630(10) .180 ?
H(16)A .3910(10) -.2820(10) .121 ?
H(16)B .4730(10) -.1870(10) .139 ?
H(18)A .4160(10) -.133 .188 ?
H(18)B .3040(10) -.149 .225 ?
H(18)C .1790(10) -.090 .196 ?
H(19)A .1440(10) -.213 .297 ?
H(19)B .3980(10) -.236 .290 ?
H(19)C .2810(10) -.273 .325 ?
H(20)A -.1260(10) -.2700(10) .146 ?
H(20)B .0580(10) -.3500(10) .145 ?
H(22) .233(2) -.3810(10) .094 ?
H(23) .216(2) -.3690(10) .036 ?
H(24) -.042(2) -.2850(10) .011 ?
H(25) -.254(2) -.1910(10) .044 ?
H(26) -.2310(10) -.1960(10) .101 ?
H(10) .109(11) -.574(4) .357(2) ?
H(20) .244(12) -.109(5) .131(2) ?
H(10)A -.026(11) .027(5) .623(2) ?
H(20)E .365(12) -.125(4) .3490(10) ?
H(1)C .3550(10) .101 .521 ?
H(1)D .0920(10) .089 .522 ?
H(2)C .2040(10) .148 .571 ?
H(2)D .3760(10) .064 .576 ?
H(3)A -.0720(10) .0470(10) .573 ?
H(4)C -.0250(10) -.1020(10) .584 ?
H(4)D .2370(10) -.0890(10) .585 ?
H(6)A -.1270(10) -.1660(10) .541 ?
H(7)C -.1530(10) -.1280(10) .481 ?
H(7)D -.0310(10) -.2260(10) .489 ?
H(8)A .2850(10) -.167 .481 ?
H(9)A .0840(10) .0040(10) .480 ?
H(11)C .3970(10) .0730(10) .472 ?
H(11)D .5210(10) -.0260(10) .471 ?
H(12)C .4700(10) .0250(10) .418 ?
H(12)D .2130(10) .0390(10) .425 ?
H(14)A -.0020(10) -.084 .439 ?
H(15)C .1550(10) -.262 .432 ?
H(15)D -.0890(10) -.222 .426 ?
H(16)C .2090(10) -.244 .379 ?
H(16)D -.0230(10) -.193 .375 ?
H(18)D .5530(10) -.1350(10) .448 ?
H(18)E .6050(10) -.1240(10) .408 ?
H(18)F .4610(10) -.2110(10) .421 ?
H(19)D .5790(10) -.0250(10) .516 ?
H(19)E .4830(10) -.1270(10) .524 ?
H(19)F .4950(10) -.0500(10) .554 ?
H(20)C .1740(10) .0250(10) .375 ?
H(20)D -.0380(10) -.0270(10) .390 ?
H(22)A .2690(10) .0070(10) .319 ?
H(23)A .146(2) -.0140(10) .266 ?
H(24)A -.181(2) -.0800(10) .257 ?
H(25)A -.3860(10) -.1220(10) .302 ?
H(26)A -.2690(10) -.0940(10) .356 ?

loop_
_geom_angle_atom_site_label_1
_geom_angle_atom_site_label_2
_geom_angle_atom_site_label_3
_geom_angle
_geom_angle_publ_flag
C(13) C(17) O(2) 110.9(6) yes
C(16) C(17) O(2) 111.5(6) yes
C(20) C(17) O(2) 104.5(6) yes
C(16) C(17) C(20) 113.4(6) yes
C(2) C(3) O(1) 111.2(7) yes
C(13)A C(17)A O(2)A 108.5(6) yes
C(16)A C(17)A O(2)A 111.1(7) yes
C(20)A C(17)A O(2)A 106.6(6) yes
C(16)A C(17)A C(20)A 113.4(6) yes
C(2)A C(3)A O(1)A 107.8(6) yes
C(2) C(1) C(10) 115.3(7) no
C(1) C(2) C(3) 109.1(7) no
C(2) C(3) C(4) 111.8(7) no
C(4) C(3) O(1) 108.7(6) no
C(3) C(4) C(5) 108.6(7) no
C(4) C(5) C(6) 117.6(7) no
C(4) C(5) C(10) 118.6(7) no
C(6) C(5) C(10) 123.8(7) no
C(5) C(6) C(7) 123.9(7) no
C(6) C(7) C(8) 113.4(5) no
C(7) C(8) C(9) 110.1(5) no
C(7) C(8) C(14) 109.9(5) no
C(9) C(8) C(14) 108.4(5) no
C(8) C(9) C(10) 112.2(5) no
C(8) C(9) C(11) 111.9(5) no
C(10) C(9) C(11) 113.0(5) no
C(1) C(10) C(5) 109.3(7) no
C(1) C(10) C(9) 107.3(6) no
C(1) C(10) C(19) 109.6(7) no
C(5) C(10) C(9) 110.9(6) no
C(5) C(10) C(19) 107.7(7) no
C(9) C(10) C(19) 112.0(6) no
C(9) C(11) C(12) 113.6(5) no
C(11) C(12) C(13) 111.2(5) no
C(12) C(13) C(14) 106.9(6) no
C(12) C(13) C(17) 118.2(6) no
C(12) C(13) C(18) 109.3(5) no
C(14) C(13) C(18) 112.5(6) no
C(14) C(13) C(17) 100.4(6) no
C(17) C(13) C(18) 109.3(6) no
C(8) C(14) C(13) 112.8(6) no
C(8) C(14) C(15) 119.4(6) no
C(13) C(14) C(15) 103.7(6) no
C(14) C(15) C(16) 105.9(6) no
C(15) C(16) C(17) 106.0(6) no
C(13) C(17) C(16) 103.9(6) no
C(13) C(17) C(20) 112.9(6) no
C(17) C(20) C(21) 115.0(6) no
C(20) C(21) C(22) 121.5(6) no
C(20) C(21) C(26) 120.7(8) no
C(22) C(21) C(26) 117.8(8) no
C(21) C(22) C(23) 119.2(9) no
C(22) C(23) C(24) 121.8(11) no
C(23) C(24) C(25) 119.0(11) no
C(24) C(25) C(26) 120.3(9) no
C(21) C(26) C(25) 121.7(9) no
C(2)A C(1)A C(10)A 115.9(6) no
C(1)A C(2)A C(3)A 109.6(6) no
C(2)A C(3)A C(4)A 111.0(6) no
C(2)A C(3)A O(1)A 107.8(6) no
C(4)A C(3)A O(1)A 109.6(6) no
C(3)A C(4)A C(5)A 109.6(6) no
C(4)A C(5)A C(6)A 120.2(7) no
C(4)A C(5)A C(10)A 118.5(7) no
C(6)A C(5)A C(10)A 121.3(7) no
C(5)A C(6)A C(7)A 125.7(8) no
C(6)A C(7)A C(8)A 111.2(6) no
C(7)A C(8)A C(9)A 111.3(5) no
C(7)A C(8)A C(14)A 109.2(5) no
C(9)A C(8)A C(14)A 108.9(5) no
C(8)A C(9)A C(10)A 112.1(6) no
C(8)A C(9)A C(11)A 113.4(6) no
C(10)A C(9)A C(11)A 112.7(6) no
C(1)A C(10)A C(5)A 106.9(6) no
C(1)A C(10)A C(9)A 108.9(6) no
C(1)A C(10)A C(19)A 108.6(6) no
C(5)A C(10)A C(9)A 112.8(6) no
C(5)A C(10)A C(19)A 108.6(6) no
C(9)A C(10)A C(19)A 111.9(6) no
C(9)A C(11)A C(12)A 112.4(6) no
C(11)A C(12)A C(13)A 110.9(5) no
C(12)A C(13)A C(14)A 108.3(4) no
C(12)A C(13)A C(17)A 117.5(4) no
C(12)A C(13)A C(18)A 109.3(4) no
C(14)A C(13)A C(18)A 113.5(4) no
C(14)A C(13)A C(17)A 99.9(4) no
C(17)A C(13)A C(18)A 108.3(4) no
C(8)A C(14)A C(13)A 113.5(5) no
C(8)A C(14)A C(15)A 119.0(6) no
C(13)A C(14)A C(15)A 105.1(5) no
C(14)A C(15)A C(16)A 104.6(5) no
C(15)A C(16)A C(17)A 106.1(6) no
C(13)A C(17)A C(16)A 104.4(6) no
C(13)A C(17)A C(20)A 112.8(6) no
C(17)A C(20)A C(21)A 113.6(6) no
C(20)A C(21)A C(22)A 120.2(8) no
C(20)A C(21)A C(26)A 121.3(7) no
C(22)A C(21)A C(26)A 118.4(8) no
C(21)A C(22)A C(23)A 120.0(8) no
C(22)A C(23)A C(24)A 120.5(8) no
C(23)A C(24)A C(25)A 119.4(8) no
C(24)A C(25)A C(26)A 119.9(8) no
C(21)A C(26)A C(25)A 121.6(8) no

loop_
_geom_bond_atom_site_label_1
_geom_bond_atom_site_label_2
_geom_bond_distance
_geom_bond_publ_flag
C(17) C(13) 1.553(9) yes
C(17) C(16) 1.524(9) yes
C(17) C(20) 1.547(10) yes
C(17) O(2) 1.458(8) yes
C(3) O(1) 1.456(8) yes
C(17)A C(13)A 1.564(7) yes
C(17)A C(16)A 1.553(10) yes
C(17)A C(20)A 1.552(10) yes
C(17)A O(2)A 1.445(9) yes
C(3)A O(1)A 1.435(9) yes
C(1) C(10) 1.538(10) no
C(1) C(2) 1.546(11) no
C(2) C(3) 1.490(10) no
C(3) C(4) 1.518(10) no
C(4) C(5) 1.514(11) no
C(5) C(6) 1.343(11) no
C(5) C(10) 1.483(10) no
C(6) C(7) 1.511(9) no
C(7) C(8) 1.521(8) no
C(8) C(9) 1.545(8) no
C(8) C(14) 1.538(9) no
C(9) C(10) 1.565(9) no
C(9) C(11) 1.534(9) no
C(10) C(19) 1.562(10) no
C(11) C(12) 1.538(5) no
C(12) C(13) 1.536(9) no
C(13) C(14) 1.540(10) no
C(13) C(18) 1.544(9) no
C(14) C(15) 1.532(10) no
C(15) C(16) 1.537(11) no
C(20) C(21) 1.517(9) no
C(21) C(22) 1.399(11) no
C(22) C(23) 1.392(14) no
C(23) C(24) 1.364(11) no
C(24) C(25) 1.376(14) no
C(25) C(26) 1.369(11) no
C(21) C(26) 1.372(12) no
C(1)A C(10)A 1.540(9) no
C(1)A C(2)A 1.534(6) no
C(2)A C(3)A 1.498(10) no
C(3)A C(4)A 1.529(10) no
C(4)A C(5)A 1.513(9) no
C(5)A C(6)A 1.347(11) no
C(5)A C(10)A 1.502(10) no
C(6)A C(7)A 1.512(9) no
C(7)A C(8)A 1.517(10) no
C(8)A C(9)A 1.528(9) no
C(8)A C(14)A 1.542(5) no
C(9)A C(10)A 1.543(5) no
C(9)A C(11)A 1.536(9) no
C(10)A C(19)A 1.576(10) no
C(11)A C(12)A 1.536(5) no
C(12)A C(13)A 1.535(7) no
C(13)A C(14)A 1.526(7) no
C(13)A C(18)A 1.535(7) no
C(14)A C(15)A 1.528(8) no
C(15)A C(16)A 1.542(9) no
C(20)A C(21)A 1.520(9) no
C(21)A C(22)A 1.366(11) no
C(22)A C(23)A 1.399(11) no
C(23)A C(24)A 1.372(12) no
C(24)A C(25)A 1.360(14) no
C(25)A C(26)A 1.379(11) no
C(21)A C(26)A 1.377(11) no

loop_
_geom_torsion_atom_site_label_1
_geom_torsion_atom_site_label_2
_geom_torsion_atom_site_label_3
_geom_torsion_atom_site_label_4
_geom_torsion
_geom_torsion_publ_flag
C(12) C(13) C(17) O(2) 82.1(7) yes
C(12)A C(13)A C(17)A O(2)A 85.8(6) yes
C(18) C(13) C(17) O(2) -43.8(7) yes
C(18)A C(13)A C(17)A O(2)A -38.6(7) yes
C(15) C(16) C(17) O(2) 145.4(6) yes
C(15)A C(16)A C(17)A O(2)A 136.6(6) yes
C(15) C(16) C(17) C(20) -97.0(7) yes
C(15)A C(16)A C(17)A C(20)A -103.3(7) yes
C(16) C(17) C(20) C(21) -63.8(9) yes
C(16)A C(17)A C(20)A C(21)A -62.5(9) yes
O(2) C(17) C(20) C(21) 57.8(8) yes
O(2)A C(17)A C(20)A C(21)A 60.0(8) yes
C(1) C(2) C(3) O(1) -179.1(6) yes
C(1)A C(2)A C(3)A O(1)A 177.6(6) yes
